data_1563327
loop_
_publ_author_name
'Bang Jin, Geng'
'Soderholm, L.'

_publ_section_title
;
 Syntheses and single-crystal structures of CsTh(MoO4)2Cl and Na4Th(WO4)4
;
_journal_issue 2
_journal_name_full 'Journal of Solid State Chemistry'
_journal_page_first 337
_journal_page_last 342
_journal_paper_doi 10.1016/j.jssc.2010.12.003
_journal_volume 184
_journal_year 2011
_chemical_formula_moiety 'Na4 Th (W O4)4'
_chemical_formula_sum 'Na4 O16 Th W4'
_chemical_formula_weight 1315.40
_chemical_name_common 'Sodium thorium  tetrakis(tungstates)'
_space_group_IT_number 88
_space_group_name_Hall '-I 4ad'
_space_group_name_H-M_alt 'I 41/a :2'
_symmetry_cell_setting tetragonal
_symmetry_space_group_name_H-M 'I 41/a :2'
_atom_sites_solution_primary direct
_atom_sites_solution_secondary difmap
_audit_creation_method SHELXL-97
_cell_angle_alpha 90.00
_cell_angle_beta 90.00
_cell_angle_gamma 90.00
_cell_formula_units_Z 4
_cell_length_a 11.4366(12)
_cell_length_b 11.4366(12)
_cell_length_c 11.833(2)
_cell_measurement_reflns_used 2242
_cell_measurement_temperature 100(2)
_cell_measurement_theta_max 31.01
_cell_measurement_theta_min 4.34
_cell_volume 1547.7(3)
_computing_cell_refinement 'Bruker APEX2'
_computing_data_collection 'Bruker APEX2'
_computing_data_reduction 'Bruker SAINT'
_computing_molecular_graphics 'CrystalMaker for Windows ver. 2.0.6 (2008)'
_computing_publication_material 'SHELXTL-97 (Sheldrick, 1997)'
_computing_structure_refinement 'SHELXL-97 (Sheldrick, 1997)'
_computing_structure_solution 'SHELXS-97 (Sheldrick, 1990)'
_diffrn_ambient_temperature 100(2)
_diffrn_measured_fraction_theta_full 0.975
_diffrn_measured_fraction_theta_max 0.975
_diffrn_measurement_device_type 'Bruker APEX-II CCD'
_diffrn_measurement_method '0.3 wide w/ exposures'
_diffrn_radiation_monochromator graphite
_diffrn_radiation_source 'fine-focus sealed tube'
_diffrn_radiation_type MoK\a
_diffrn_radiation_wavelength 0.71073
_diffrn_reflns_av_R_equivalents 0.0679
_diffrn_reflns_av_sigmaI/netI 0.0394
_diffrn_reflns_limit_h_max 17
_diffrn_reflns_limit_h_min -17
_diffrn_reflns_limit_k_max 17
_diffrn_reflns_limit_k_min -17
_diffrn_reflns_limit_l_max 18
_diffrn_reflns_limit_l_min -17
_diffrn_reflns_number 12919
_diffrn_reflns_theta_full 33.47
_diffrn_reflns_theta_max 33.47
_diffrn_reflns_theta_min 4.27
_diffrn_standards_number 0
_exptl_absorpt_coefficient_mu 39.384
_exptl_absorpt_correction_T_max 0.094
_exptl_absorpt_correction_T_min 0.086
_exptl_absorpt_correction_type multi-scan
_exptl_absorpt_process_details SADABS
_exptl_crystal_colour colorless
_exptl_crystal_density_diffrn 5.645
_exptl_crystal_density_method 'not measured'
_exptl_crystal_description polyhedron
_exptl_crystal_F_000 2232
_exptl_crystal_size_max 0.068
_exptl_crystal_size_mid 0.064
_exptl_crystal_size_min 0.060
_refine_diff_density_max 2.651
_refine_diff_density_min -2.624
_refine_diff_density_rms 0.432
_refine_ls_extinction_coef 0.00010(2)
_refine_ls_extinction_expression Fc^*^=kFc[1+0.001xFc^2^\l^3^/sin(2\q)]^-1/4^
_refine_ls_extinction_method SHELXL
_refine_ls_goodness_of_fit_ref 1.058
_refine_ls_matrix_type full
_refine_ls_number_parameters 58
_refine_ls_number_reflns 1489
_refine_ls_number_restraints 0
_refine_ls_restrained_S_all 1.058
_refine_ls_R_factor_all 0.0461
_refine_ls_R_factor_gt 0.0302
_refine_ls_shift/su_max 0.000
_refine_ls_shift/su_mean 0.000
_refine_ls_structure_factor_coef Fsqd
_refine_ls_weighting_details
; calc 
 [1.00000+0.00000exp(0.00(sin\q/\l)^2^)]/ 
   [\s^2^(Fo^2^)+0.0000+0.0000*P+(0.0331P)^2^+0.0000sin\q/\l] 
 where P = 1.00000Fo^2^ + 0.00000Fc^2^ 
;
_refine_ls_weighting_scheme calc
_refine_ls_wR_factor_gt 0.0659
_refine_ls_wR_factor_ref 0.0706
_reflns_number_gt 1146
_reflns_number_total 1489
_reflns_threshold_expression >2sigma(I)
_cod_data_source_file JSSC-2011-184-337.cif
_cod_data_source_block Na
_cod_depositor_comments
;
The following automatic conversions were performed:

data item '_exptl_crystal_density_meas' value 'not measured' was
changed to '?' -- the value is perceived as not measured.

Automatic conversion script
Id: cif_fix_values 8369 2020-08-20 11:38:08Z andrius 
;
_cod_original_cell_volume 1547.7(4)
_cod_original_sg_symbol_H-M I41/a
_cod_database_code 1563327

loop_
_symmetry_equiv_pos_as_xyz
'x, y, z'
'-x+1/2, -y, z+1/2'
'-y+3/4, x+1/4, z+1/4'
'y+3/4, -x+3/4, z+3/4'
'x+1/2, y+1/2, z+1/2'
'-x+1, -y+1/2, z+1'
'-y+5/4, x+3/4, z+3/4'
'y+5/4, -x+5/4, z+5/4'
'-x, -y, -z'
'x-1/2, y, -z-1/2'
'y-3/4, -x-1/4, -z-1/4'
'-y-3/4, x-3/4, -z-3/4'
'-x+1/2, -y+1/2, -z+1/2'
'x, y+1/2, -z'
'y-1/4, -x+1/4, -z+1/4'
'-y-1/4, x-1/4, -z-1/4'

loop_
_atom_site_label
_atom_site_type_symbol
_atom_site_fract_x
_atom_site_fract_y
_atom_site_fract_z
_atom_site_U_iso_or_equiv
_atom_site_adp_type
_atom_site_occupancy
_atom_site_symmetry_multiplicity
_atom_site_calc_flag
_atom_site_refinement_flags
_atom_site_disorder_assembly
_atom_site_disorder_group
Na1 Na 0.3819(3) 0.0295(3) 0.1549(3) 0.0155(6) Uani 1 1 d . . .
Th1 Th 0.0000 0.2500 0.1250 0.00917(11) Uani 1 4 d S . .
W1 W 0.18120(2) 0.15829(2) 0.38127(2) 0.00978(9) Uani 1 1 d . . .
O1 O 0.0594(4) 0.1350(5) 0.2859(4) 0.0128(9) Uani 1 1 d . . .
O2 O 0.0879(4) 0.0722(4) 0.0582(4) 0.0118(9) Uani 1 1 d . . .
O3 O 0.1787(4) 0.0431(4) 0.4781(4) 0.0128(9) Uani 1 1 d . . .
O4 O 0.3427(4) 0.2089(4) 0.0485(5) 0.0142(10) Uani 1 1 d . . .

loop_
_atom_site_aniso_label
_atom_site_aniso_U_11
_atom_site_aniso_U_22
_atom_site_aniso_U_33
_atom_site_aniso_U_23
_atom_site_aniso_U_13
_atom_site_aniso_U_12
Na1 0.0147(14) 0.0141(14) 0.0176(14) -0.0001(11) -0.0037(11) -0.0027(12)
Th1 0.00671(14) 0.00671(14) 0.0141(2) 0.000 0.000 0.000
W1 0.00657(13) 0.00712(13) 0.01565(15) 0.00059(9) -0.00066(10) -0.00035(8)
O1 0.008(2) 0.012(2) 0.018(2) 0.001(2) 0.0005(18) 0.0000(18)
O2 0.011(2) 0.010(2) 0.014(2) 0.0026(18) 0.0013(18) 0.0030(18)
O3 0.012(2) 0.008(2) 0.019(2) 0.0019(18) 0.0017(19) -0.0017(19)
O4 0.011(2) 0.006(2) 0.026(3) -0.0028(18) -0.001(2) -0.0009(19)

loop_
_atom_type_symbol
_atom_type_description
_atom_type_scat_dispersion_real
_atom_type_scat_dispersion_imag
_atom_type_scat_source
O O 0.0106 0.0060 'International Tables Vol C Tables 4.2.6.8 and 6.1.1.4'
Na Na 0.0362 0.0249 'International Tables Vol C Tables 4.2.6.8 and 6.1.1.4'
W W -0.8490 6.8722 'International Tables Vol C Tables 4.2.6.8 and 6.1.1.4'
Th Th -7.2400 8.8979 'International Tables Vol C Tables 4.2.6.8 and 6.1.1.4'

loop_
_geom_angle_atom_site_label_1
_geom_angle_atom_site_label_2
_geom_angle_atom_site_label_3
_geom_angle
_geom_angle_site_symmetry_1
_geom_angle_site_symmetry_3
O3 Na1 O4 122.6(2) 2_554 8_444
O3 Na1 O4 77.58(19) 2_554 .
O4 Na1 O4 158.6(2) 8_444 .
O3 Na1 O2 142.2(2) 2_554 8_444
O4 Na1 O2 86.5(2) 8_444 8_444
O4 Na1 O2 79.16(19) . 8_444
O3 Na1 O1 131.9(2) 2_554 10_656
O4 Na1 O1 77.22(18) 8_444 10_656
O4 Na1 O1 83.49(18) . 10_656
O2 Na1 O1 73.56(18) 8_444 10_656
O3 Na1 O3 84.74(14) 2_554 7_444
O4 Na1 O3 76.94(19) 8_444 7_444
O4 Na1 O3 115.07(19) . 7_444
O2 Na1 O3 78.70(18) 8_444 7_444
O1 Na1 O3 142.9(2) 10_656 7_444
O3 Na1 W1 62.53(13) 2_554 7_444
O4 Na1 W1 102.66(15) 8_444 7_444
O4 Na1 W1 93.12(14) . 7_444
O2 Na1 W1 89.65(14) 8_444 7_444
O1 Na1 W1 163.20(17) 10_656 7_444
O3 Na1 W1 27.44(12) 7_444 7_444
O3 Na1 W1 134.25(16) 2_554 16_656
O4 Na1 W1 23.15(12) 8_444 16_656
O4 Na1 W1 137.06(15) . 16_656
O2 Na1 W1 82.06(14) 8_444 16_656
O1 Na1 W1 54.14(13) 10_656 16_656
O3 Na1 W1 98.36(15) 7_444 16_656
W1 Na1 W1 125.11(9) 7_444 16_656
O3 Na1 W1 100.48(15) 2_554 13
O4 Na1 W1 136.97(17) 8_444 13
O4 Na1 W1 24.26(13) . 13
O2 Na1 W1 55.36(13) 8_444 13
O1 Na1 W1 73.64(14) 10_656 13
O3 Na1 W1 109.65(15) 7_444 13
W1 Na1 W1 96.68(7) 7_444 13
W1 Na1 W1 120.54(8) 16_656 13
O3 Na1 Na1 116.34(17) 2_554 8_444
O4 Na1 Na1 41.03(14) 8_444 8_444
O4 Na1 Na1 140.88(16) . 8_444
O2 Na1 Na1 68.17(12) 8_444 8_444
O1 Na1 Na1 106.22(15) 10_656 8_444
O3 Na1 Na1 39.17(13) 7_444 8_444
W1 Na1 Na1 66.61(7) 7_444 8_444
W1 Na1 Na1 59.94(7) 16_656 8_444
W1 Na1 Na1 121.32(7) 13 8_444
O3 Na1 Na1 41.43(12) 2_554 7_444
O4 Na1 Na1 161.96(17) 8_444 7_444
O4 Na1 Na1 39.46(14) . 7_444
O2 Na1 Na1 104.92(16) 8_444 7_444
O1 Na1 Na1 119.10(17) 10_656 7_444
O3 Na1 Na1 91.38(14) 7_444 7_444
W1 Na1 Na1 64.15(6) 7_444 7_444
W1 Na1 Na1 169.04(10) 16_656 7_444
W1 Na1 Na1 59.84(8) 13 7_444
Na1 Na1 Na1 130.30(7) 8_444 7_444
O3 Na1 Th1 158.54(17) 2_554 13
O4 Na1 Th1 76.82(14) 8_444 13
O4 Na1 Th1 82.18(14) . 13
O2 Na1 Th1 36.77(12) 8_444 13
O1 Na1 Th1 37.00(12) 10_656 13
O3 Na1 Th1 110.58(15) 7_444 13
W1 Na1 Th1 126.28(9) 7_444 13
W1 Na1 Th1 60.43(5) 16_656 13
W1 Na1 Th1 60.84(5) 13 13
Na1 Na1 Th1 84.08(5) 8_444 13
Na1 Na1 Th1 120.61(10) 7_444 13
O2 Th1 O2 141.6(2) 15 12_666
O2 Th1 O2 96.21(7) 15 .
O2 Th1 O2 96.21(7) 12_666 .
O2 Th1 O2 96.21(7) 15 6_454
O2 Th1 O2 96.21(7) 12_666 6_454
O2 Th1 O2 141.6(2) . 6_454
O2 Th1 O1 74.33(16) 15 6_454
O2 Th1 O1 75.56(16) 12_666 6_454
O2 Th1 O1 147.06(17) . 6_454
O2 Th1 O1 71.35(16) 6_454 6_454
O2 Th1 O1 71.35(16) 15 15
O2 Th1 O1 147.06(17) 12_666 15
O2 Th1 O1 74.33(16) . 15
O2 Th1 O1 75.56(16) 6_454 15
O1 Th1 O1 128.56(15) 6_454 15
O2 Th1 O1 75.56(16) 15 .
O2 Th1 O1 74.33(16) 12_666 .
O2 Th1 O1 71.35(16) . .
O2 Th1 O1 147.06(17) 6_454 .
O1 Th1 O1 75.7(2) 6_454 .
O1 Th1 O1 128.56(15) 15 .
O2 Th1 O1 147.06(17) 15 12_666
O2 Th1 O1 71.35(16) 12_666 12_666
O2 Th1 O1 75.56(16) . 12_666
O2 Th1 O1 74.33(16) 6_454 12_666
O1 Th1 O1 128.55(15) 6_454 12_666
O1 Th1 O1 75.7(2) 15 12_666
O1 Th1 O1 128.56(15) . 12_666
O2 Th1 Na1 37.84(12) 15 10_556
O2 Th1 Na1 110.30(12) 12_666 10_556
O2 Th1 Na1 79.38(12) . 10_556
O2 Th1 Na1 128.85(13) 6_454 10_556
O1 Th1 Na1 74.08(13) 6_454 10_556
O1 Th1 Na1 99.06(13) 15 10_556
O1 Th1 Na1 37.95(12) . 10_556
O1 Th1 Na1 154.89(12) 12_666 10_556
O2 Th1 Na1 110.29(12) 15 13
O2 Th1 Na1 37.84(12) 12_666 13
O2 Th1 Na1 128.85(12) . 13
O2 Th1 Na1 79.38(12) 6_454 13
O1 Th1 Na1 37.95(12) 6_454 13
O1 Th1 Na1 154.89(12) 15 13
O1 Th1 Na1 74.08(13) . 13
O1 Th1 Na1 99.06(13) 12_666 13
Na1 Th1 Na1 95.37(10) 10_556 13
O2 Th1 Na1 128.85(12) 15 7_444
O2 Th1 Na1 79.38(12) 12_666 7_444
O2 Th1 Na1 37.84(12) . 7_444
O2 Th1 Na1 110.29(12) 6_454 7_444
O1 Th1 Na1 154.89(12) 6_454 7_444
O1 Th1 Na1 74.08(13) 15 7_444
O1 Th1 Na1 99.06(13) . 7_444
O1 Th1 Na1 37.95(12) 12_666 7_444
Na1 Th1 Na1 116.95(6) 10_556 7_444
Na1 Th1 Na1 116.95(6) 13 7_444
O2 Th1 Na1 79.38(12) 15 4_454
O2 Th1 Na1 128.85(12) 12_666 4_454
O2 Th1 Na1 110.29(12) . 4_454
O2 Th1 Na1 37.84(12) 6_454 4_454
O1 Th1 Na1 99.06(13) 6_454 4_454
O1 Th1 Na1 37.95(12) 15 4_454
O1 Th1 Na1 154.89(12) . 4_454
O1 Th1 Na1 74.07(13) 12_666 4_454
Na1 Th1 Na1 116.95(5) 10_556 4_454
Na1 Th1 Na1 116.95(6) 13 4_454
Na1 Th1 Na1 95.37(10) 7_444 4_454
O3 W1 O4 109.9(2) . 13
O3 W1 O1 106.6(2) . .
O4 W1 O1 107.6(2) 13 .
O3 W1 O2 110.0(2) . 8_444
O4 W1 O2 109.9(2) 13 8_444
O1 W1 O2 112.7(2) . 8_444
O3 W1 Na1 40.62(17) . 8_444
O4 W1 Na1 146.14(18) 13 8_444
O1 W1 Na1 99.02(17) . 8_444
O2 W1 Na1 77.20(16) 8_444 8_444
O3 W1 Na1 92.62(17) . 11_666
O4 W1 Na1 32.11(17) 13 11_666
O1 W1 Na1 139.64(17) . 11_666
O2 W1 Na1 92.29(16) 8_444 11_666
Na1 W1 Na1 117.73(6) 8_444 11_666
O3 W1 Na1 143.86(17) . 13
O4 W1 Na1 35.02(18) 13 13
O1 W1 Na1 85.35(17) . 13
O2 W1 Na1 95.44(16) 8_444 13
Na1 W1 Na1 172.44(7) 8_444 13
Na1 W1 Na1 60.22(6) 11_666 13
W1 O1 Th1 128.9(3) . .
W1 O1 Na1 121.9(2) . 10_556
Th1 O1 Na1 105.1(2) . 10_556
W1 O2 Th1 126.9(2) 7_444 .
W1 O2 Na1 125.3(2) 7_444 7_444
Th1 O2 Na1 105.39(19) . 7_444
W1 O3 Na1 148.6(3) . 2
W1 O3 Na1 111.9(2) . 8_444
Na1 O3 Na1 99.40(18) 2 8_444
W1 O4 Na1 124.7(3) 13 7_444
W1 O4 Na1 120.7(3) 13 .
Na1 O4 Na1 99.5(2) 7_444 .

loop_
_geom_bond_atom_site_label_1
_geom_bond_atom_site_label_2
_geom_bond_distance
_geom_bond_site_symmetry_2
Na1 O3 2.355(6) 2_554
Na1 O4 2.370(6) 8_444
Na1 O4 2.448(6) .
Na1 O2 2.461(6) 8_444
Na1 O1 2.463(6) 10_656
Na1 O3 2.467(6) 7_444
Na1 W1 3.515(3) 7_444
Na1 O2 3.585(6) .
Na1 W1 3.664(3) 16_656
Na1 W1 3.668(3) 13
Na1 Na1 3.678(3) 8_444
Na1 Na1 3.678(3) 7_444
Na1 Th1 3.869(3) 13
Th1 O2 2.402(5) 15
Th1 O2 2.402(5) 12_666
Th1 O2 2.402(5) .
Th1 O2 2.402(5) 6_454
Th1 O1 2.411(5) 6_454
Th1 O1 2.411(5) 15
Th1 O1 2.411(5) .
Th1 O1 2.411(5) 12_666
Th1 Na1 3.869(3) 10_556
Th1 Na1 3.869(3) 13
Th1 Na1 3.869(3) 7_444
Th1 Na1 3.869(3) 4_454
W1 O3 1.746(5) .
W1 O4 1.753(5) 13
W1 O1 1.813(5) .
W1 O2 1.830(5) 8_444
W1 Na1 3.515(3) 8_444
W1 Na1 3.664(3) 11_666
W1 Na1 3.668(3) 13
O1 Na1 2.463(6) 10_556
O2 W1 1.830(5) 7_444
O2 Na1 2.461(6) 7_444
O3 Na1 2.355(6) 2
O3 Na1 2.467(6) 8_444
O4 W1 1.753(5) 13
O4 Na1 2.370(6) 7_444
